data_7126862
loop_
_publ_author_name
'Zhang, Shilong'
'Liu, Yungen'
'Xing, Fangrong'
'Che, Chi-Ming'

_publ_section_title
;
 Direct preparation of unprotected aminimides
 (R<sub>3</sub>N<sup>+</sup>-NH<sup>-</sup>) from natural aliphatic
 tertiary alkaloids (R<sub>3</sub>N) by [Mn(TDCPP)Cl]-catalysed
 N-amination reaction.
;
_journal_issue 64
_journal_name_full 'Chemical communications (Cambridge, England)'
_journal_page_first 9102
_journal_page_last 9105
_journal_paper_doi 10.1039/d0cc02934c
_journal_volume 56
_journal_year 2020
_chemical_absolute_configuration rm
_chemical_formula_moiety 'C16 H19 N2 O4, H2 O, Cl'
_chemical_formula_sum 'C16 H20 Cl N2 O5'
_chemical_formula_weight 356.79
_space_group_crystal_system trigonal
_space_group_IT_number 145
_space_group_name_Hall 'P 32'
_space_group_name_H-M_alt 'P 32'
_atom_sites_solution_hydrogens mixed
_audit_block_doi 10.5517/ccdc.csd.cc2444jz
_audit_creation_date 2019-08-14
_audit_creation_method
;
Olex2 1.2
(compiled 2018.05.29 svn.r3508 for OlexSys, GUI svn.r5506)
;
_audit_update_record
;
2019-12-05 deposited with the CCDC.	2020-07-01 downloaded from the CCDC.
;
_cell_angle_alpha 90
_cell_angle_beta 90
_cell_angle_gamma 120
_cell_formula_units_Z 3
_cell_length_a 11.3090(4)
_cell_length_b 11.3090(4)
_cell_length_c 11.3065(4)
_cell_measurement_reflns_used 9923
_cell_measurement_temperature 100(2)
_cell_measurement_theta_max 79.51
_cell_measurement_theta_min 4.51
_cell_volume 1252.30(8)
_computing_cell_refinement 'SAINT V8.38A (?, 2016)'
_computing_data_reduction 'SAINT V8.38A (?, 2016)'
_computing_molecular_graphics 'Olex2 (Dolomanov et al., 2009)'
_computing_publication_material 'Olex2 (Dolomanov et al., 2009)'
_computing_structure_refinement 'ShelXL (Sheldrick, 2015)'
_computing_structure_solution 'ShelXT (Sheldrick, 2015)'
_diffrn_ambient_temperature 100.01
_diffrn_measured_fraction_theta_full 0.999
_diffrn_measured_fraction_theta_max 0.979
_diffrn_measurement_device_type 'Bruker APEX-II CCD'
_diffrn_measurement_method '\f and \w scans'
_diffrn_radiation_type CuK\a
_diffrn_radiation_wavelength 1.54178
_diffrn_reflns_av_R_equivalents 0.0317
_diffrn_reflns_av_unetI/netI 0.0257
_diffrn_reflns_Laue_measured_fraction_full 0.999
_diffrn_reflns_Laue_measured_fraction_max 0.979
_diffrn_reflns_limit_h_max 13
_diffrn_reflns_limit_h_min -14
_diffrn_reflns_limit_k_max 13
_diffrn_reflns_limit_k_min -14
_diffrn_reflns_limit_l_max 14
_diffrn_reflns_limit_l_min -13
_diffrn_reflns_number 13796
_diffrn_reflns_point_group_measured_fraction_full 0.998
_diffrn_reflns_point_group_measured_fraction_max 0.949
_diffrn_reflns_theta_full 67.679
_diffrn_reflns_theta_max 79.517
_diffrn_reflns_theta_min 4.514
_diffrn_standards_number 0
_exptl_absorpt_coefficient_mu 2.290
_exptl_absorpt_correction_T_max 0.7543
_exptl_absorpt_correction_T_min 0.6518
_exptl_absorpt_correction_type multi-scan
_exptl_absorpt_process_details
;
SADABS-2016/2 (Bruker,2016/2) was used for absorption correction.
wR2(int) was 0.0719 before and 0.0453 after correction.
The Ratio of minimum to maximum transmission is 0.8641.
The \l/2 correction factor is Not present.
;
_exptl_crystal_density_diffrn 1.415
_exptl_crystal_description block
_exptl_crystal_F_000 561
_exptl_crystal_size_max 0.1468
_exptl_crystal_size_mid 0.1253
_exptl_crystal_size_min 0.1106
_refine_diff_density_max 0.202
_refine_diff_density_min -0.282
_refine_diff_density_rms 0.057
_refine_ls_abs_structure_details
;
 Flack x determined using 1624 quotients [(I+)-(I-)]/[(I+)+(I-)]
 (Parsons, Flack and Wagner, Acta Cryst. B69 (2013) 249-259).
;
_refine_ls_abs_structure_Flack 0.019(13)
_refine_ls_extinction_method none
_refine_ls_goodness_of_fit_ref 1.064
_refine_ls_hydrogen_treatment mixed
_refine_ls_matrix_type full
_refine_ls_number_parameters 253
_refine_ls_number_reflns 3457
_refine_ls_number_restraints 115
_refine_ls_restrained_S_all 1.056
_refine_ls_R_factor_all 0.0350
_refine_ls_R_factor_gt 0.0347
_refine_ls_shift/su_max 0.000
_refine_ls_shift/su_mean 0.000
_refine_ls_structure_factor_coef Fsqd
_refine_ls_weighting_details 'w=1/[\s^2^(Fo^2^)+(0.0569P)^2^+0.4216P] where P=(Fo^2^+2Fc^2^)/3'
_refine_ls_weighting_scheme calc
_refine_ls_wR_factor_gt 0.0894
_refine_ls_wR_factor_ref 0.0898
_reflns_Friedel_coverage 0.940
_reflns_Friedel_fraction_full 0.997
_reflns_Friedel_fraction_max 0.920
_reflns_number_gt 3426
_reflns_number_total 3457
_reflns_threshold_expression 'I > 2\s(I)'
_cod_data_source_file d0cc02934c2.cif
_cod_data_source_block lycorine-N-amine-trans
_cod_depositor_comments 'Adding full bibliography for 7126862--7126864.cif.'
_cod_original_cell_volume 1252.30(10)
_cod_database_code 7126862
_shelx_shelxl_version_number 2014/7
_shelx_space_group_comment
;
The symmetry employed for this shelxl refinement is uniquely defined
by the following loop, which should always be used as a source of
symmetry information in preference to the above space-group names.
They are only intended as comments.
;
_olex2_refinement_description
;
1. Fixed Uiso
 At 1.2 times of:
  All C(H) groups, All C(H,H) groups, All C(H,H,H,H) groups, All Cl(H) groups
 At 1.5 times of:
  All O(H) groups
2. Uiso/Uaniso restraints and constraints
C00D \\sim O2 \\sim C00O \\sim O3 \\sim C00J: within 3.8A with sigma of 0.01
and sigma for terminal atoms of 0.01
C00D \\sim O4 \\sim C00O \\sim O1 \\sim C00J: within 4A with sigma of 0.01 and
sigma for terminal atoms of 0.01
Uanis(O4) \\sim Ueq, Uanis(O1) \\sim Ueq: with sigma of 0.1 and sigma for
terminal atoms of 0.2
3. Rigid body (RIGU) restrains
 O4, O1
 with sigma for 1-2 distances of 0.01 and sigma for 1-3 distances of 0.01
4. Others
 Sof(O1)=Sof(H00Q)=Sof(H00R)=Sof(O4)=1-FVAR(1)
 Sof(H00O)=Sof(H00P)=Sof(O2)=Sof(O3)=FVAR(1)
5.a Ternary CH refined with riding coordinates:
 C00F(H00F), C00G(H00G), C00K(H00K), C00L(H00L)
5.b Secondary CH2 refined with riding coordinates:
 C00I(H00D,H00E), C00M(H00I,H00J), C00N(H00M,H00N), C00O(H00Q,H00R), C00O(H00O,
 H00P)
5.c Aromatic/amide H refined with riding coordinates:
 C009(H009), C00B(H00C), C00H(H00H)
5.d Idealised tetrahedral OH refined as rotating group:
 O002(H002), O003(H003)
;
_olex2_submission_special_instructions 'No special instructions were received'

loop_
_space_group_symop_operation_xyz
'x, y, z'
'-y, x-y, z+2/3'
'-x+y, -x, z+1/3'

loop_
_atom_site_label
_atom_site_type_symbol
_atom_site_fract_x
_atom_site_fract_y
_atom_site_fract_z
_atom_site_U_iso_or_equiv
_atom_site_adp_type
_atom_site_occupancy
_atom_site_site_symmetry_order
_atom_site_calc_flag
_atom_site_refinement_flags_posn
_atom_site_refinement_flags_adp
_atom_site_refinement_flags_occupancy
_atom_site_disorder_assembly
_atom_site_disorder_group
O002 O 0.7173(2) 0.7311(2) 0.31937(16) 0.0207(4) Uani 1 1 d . . . . .
H002 H 0.6708 0.7545 0.2780 0.031 Uiso 1 1 calc GR . . . .
O003 O 0.6366(2) 0.8426(2) 0.59835(17) 0.0216(4) Uani 1 1 d . . . . .
H003 H 0.5533 0.8129 0.5853 0.032 Uiso 1 1 calc GR . . . .
N006 N 1.0040(2) 0.7484(2) 0.55577(19) 0.0153(4) Uani 1 1 d . . . . .
N007 N 0.9682(2) 0.7356(2) 0.68018(19) 0.0175(4) Uani 1 1 d . . . . .
O1 O 0.6589(12) 0.1352(12) 0.452(2) 0.0284(18) Uani 0.79(9) 1 d . U P A 2
C009 C 0.6047(3) 0.4180(3) 0.4829(2) 0.0185(5) Uani 1 1 d . . . . .
H009 H 0.5275 0.4301 0.4839 0.022 Uiso 1 1 calc R . . . .
C00A C 0.8504(3) 0.5087(3) 0.4930(2) 0.0167(5) Uani 1 1 d . . . . .
C00B C 0.8549(3) 0.9595(3) 0.5148(2) 0.0185(5) Uani 1 1 d . . . . .
H00C H 0.8832 1.0526 0.5296 0.022 Uiso 1 1 calc R . . . .
C00C C 0.9472(3) 0.9191(3) 0.5182(2) 0.0177(5) Uani 1 1 d . . . . .
C00D C 0.5905(3) 0.2907(3) 0.4728(2) 0.0203(5) Uani 1 1 d . U . . .
C00E C 0.7387(3) 0.5303(3) 0.4918(2) 0.0165(5) Uani 1 1 d . . . . .
C00F C 0.9071(3) 0.7763(3) 0.4869(2) 0.0153(5) Uani 1 1 d . . . . .
H00F H 0.9250 0.7730 0.4007 0.018 Uiso 1 1 calc R . . . .
C00G C 0.7603(3) 0.6723(3) 0.5115(2) 0.0154(5) Uani 1 1 d . . . . .
H00G H 0.7430 0.6799 0.5971 0.018 Uiso 1 1 calc R . . . .
C00H C 0.8324(3) 0.3765(3) 0.4824(3) 0.0215(6) Uani 1 1 d . . . . .
H00H H 0.9080 0.3617 0.4829 0.026 Uiso 1 1 calc R . . . .
C00I C 1.1375(3) 0.8820(3) 0.5421(2) 0.0191(5) Uani 1 1 d . . . . .
H00D H 1.1792 0.8873 0.4638 0.023 Uiso 1 1 calc R . . . .
H00E H 1.2032 0.8920 0.6047 0.023 Uiso 1 1 calc R . . . .
C00J C 0.7019(3) 0.2708(3) 0.4714(3) 0.0225(6) Uani 1 1 d . U . . .
C00K C 0.7067(3) 0.8610(3) 0.4882(2) 0.0178(5) Uani 1 1 d . . . . .
H00K H 0.6730 0.9040 0.4300 0.021 Uiso 1 1 calc R . . . .
C00L C 0.6769(3) 0.7208(3) 0.4398(2) 0.0164(5) Uani 1 1 d . . . . .
H00L H 0.5773 0.6532 0.4475 0.020 Uiso 1 1 calc R . . . .
C00M C 1.0962(3) 0.9918(3) 0.5542(2) 0.0204(5) Uani 1 1 d . . . . .
H00I H 1.1076 1.0252 0.6367 0.024 Uiso 1 1 calc R . . . .
H00J H 1.1515 1.0701 0.5012 0.024 Uiso 1 1 calc R . . . .
C00N C 0.9980(3) 0.6234(3) 0.5045(2) 0.0186(5) Uani 1 1 d . . . . .
H00M H 1.0488 0.5934 0.5561 0.022 Uiso 1 1 calc R . . . .
H00N H 1.0419 0.6451 0.4256 0.022 Uiso 1 1 calc R . . . .
C00O C 0.5138(3) 0.0663(3) 0.4659(4) 0.0351(7) Uani 1 1 d . U . . .
H00Q H 0.4692 -0.0001 0.4009 0.042 Uiso 0.79(9) 1 calc R . P A 2
H00R H 0.4873 0.0160 0.5419 0.042 Uiso 0.79(9) 1 calc R . P A 2
H00O H 0.4677 0.0106 0.5367 0.042 Uiso 0.21(9) 1 calc R . P A 1
H00P H 0.4864 0.0045 0.3967 0.042 Uiso 0.21(9) 1 calc R . P A 1
O0AA O 0.3656(2) 0.7663(2) 0.5865(2) 0.0293(5) Uani 1 1 d . . . . .
Cl1 Cl 1.20950(8) 0.73549(8) 0.82825(7) 0.0321(2) Uani 1 1 d . . . . .
H00A H 1.039(5) 0.733(5) 0.724(4) 0.039 Uiso 1 1 d R . . . .
H0AA H 0.330(5) 0.681(5) 0.558(4) 0.043(12) Uiso 1 1 d . . . . .
H0AB H 0.332(6) 0.759(5) 0.660(5) 0.053(14) Uiso 1 1 d . . . . .
H00B H 0.887(4) 0.651(5) 0.689(4) 0.032(10) Uiso 1 1 d . . . . .
O2 O 0.471(8) 0.169(8) 0.448(6) 0.023(4) Uani 0.21(9) 1 d . U P A 1
O3 O 0.653(4) 0.129(4) 0.481(5) 0.024(4) Uani 0.21(9) 1 d . U P A 1
O4 O 0.472(2) 0.166(2) 0.4639(16) 0.025(2) Uani 0.79(9) 1 d . U P A 2

loop_
_atom_site_aniso_label
_atom_site_aniso_U_11
_atom_site_aniso_U_22
_atom_site_aniso_U_33
_atom_site_aniso_U_23
_atom_site_aniso_U_13
_atom_site_aniso_U_12
O002 0.0262(10) 0.0271(10) 0.0169(9) -0.0025(7) -0.0031(7) 0.0193(8)
O003 0.0195(9) 0.0270(10) 0.0210(9) -0.0039(7) 0.0001(7) 0.0135(8)
N006 0.0127(10) 0.0155(10) 0.0165(10) 0.0010(7) 0.0002(8) 0.0062(8)
N007 0.0148(10) 0.0198(11) 0.0156(10) 0.0025(8) 0.0013(8) 0.0069(9)
O1 0.027(2) 0.0141(19) 0.047(5) -0.004(3) -0.009(3) 0.0118(15)
C009 0.0151(12) 0.0176(12) 0.0239(12) -0.0004(9) -0.0039(9) 0.0091(10)
C00A 0.0165(12) 0.0160(12) 0.0189(12) -0.0008(9) -0.0028(9) 0.0093(10)
C00B 0.0239(13) 0.0146(12) 0.0173(11) 0.0016(9) 0.0035(10) 0.0097(10)
C00C 0.0197(13) 0.0154(12) 0.0155(12) 0.0011(9) 0.0008(9) 0.0068(10)
C00D 0.0175(12) 0.0150(12) 0.0252(13) 0.0004(10) -0.0067(9) 0.0056(10)
C00E 0.0162(12) 0.0162(12) 0.0188(11) 0.0001(9) -0.0016(9) 0.0095(10)
C00F 0.0152(12) 0.0166(12) 0.0161(10) 0.0005(9) -0.0010(9) 0.0095(10)
C00G 0.0147(12) 0.0150(12) 0.0176(11) -0.0002(9) -0.0011(9) 0.0083(10)
C00H 0.0214(13) 0.0196(13) 0.0289(14) -0.0021(10) -0.0042(10) 0.0142(11)
C00I 0.0125(11) 0.0184(12) 0.0211(12) -0.0002(10) 0.0014(9) 0.0038(10)
C00J 0.0236(13) 0.0140(12) 0.0325(14) -0.0020(10) -0.0070(11) 0.0113(11)
C00K 0.0218(13) 0.0185(12) 0.0171(11) 0.0000(9) -0.0005(9) 0.0130(10)
C00L 0.0185(12) 0.0176(12) 0.0172(11) -0.0007(9) -0.0020(9) 0.0122(10)
C00M 0.0179(13) 0.0163(12) 0.0224(12) -0.0001(10) 0.0016(9) 0.0051(10)
C00N 0.0161(12) 0.0173(12) 0.0247(12) -0.0018(9) -0.0005(9) 0.0101(10)
C00O 0.0263(15) 0.0157(13) 0.063(2) 0.0029(13) -0.0067(14) 0.0106(12)
O0AA 0.0247(10) 0.0187(10) 0.0443(13) -0.0023(9) -0.0006(9) 0.0108(9)
Cl1 0.0406(4) 0.0394(4) 0.0312(3) -0.0169(3) -0.0176(3) 0.0311(4)
O2 0.022(6) 0.013(6) 0.038(7) 0.003(6) -0.007(6) 0.011(5)
O3 0.023(5) 0.014(5) 0.039(7) 0.000(6) -0.007(7) 0.011(4)
O4 0.0193(19) 0.012(2) 0.040(4) -0.001(3) -0.010(3) 0.0055(17)

loop_
_atom_type_symbol
_atom_type_description
_atom_type_scat_dispersion_real
_atom_type_scat_dispersion_imag
_atom_type_scat_source
C C 0.0181 0.0091 'International Tables Vol C Tables 4.2.6.8 and 6.1.1.4'
H H 0.0000 0.0000 'International Tables Vol C Tables 4.2.6.8 and 6.1.1.4'
Cl Cl 0.3639 0.7018 'International Tables Vol C Tables 4.2.6.8 and 6.1.1.4'
N N 0.0311 0.0180 'International Tables Vol C Tables 4.2.6.8 and 6.1.1.4'
O O 0.0492 0.0322 'International Tables Vol C Tables 4.2.6.8 and 6.1.1.4'

loop_
_geom_angle_atom_site_label_1
_geom_angle_atom_site_label_2
_geom_angle_atom_site_label_3
_geom_angle
_geom_angle_site_symmetry_1
_geom_angle_site_symmetry_3
_geom_angle_publ_flag
N007 N006 C00F 109.11(19) . . ?
N007 N006 C00I 106.69(19) . . ?
N007 N006 C00N 113.74(19) . . ?
C00F N006 C00I 101.90(19) . . ?
C00N N006 C00F 107.69(19) . . ?
C00N N006 C00I 116.9(2) . . ?
C00J O1 C00O 105.1(10) . . ?
C00D C009 C00E 117.4(2) . . ?
C00E C00A C00H 121.3(2) . . ?
C00E C00A C00N 123.5(2) . . ?
C00H C00A C00N 115.2(2) . . ?
C00C C00B C00K 121.6(2) . . ?
C00B C00C C00F 120.0(2) . . ?
C00B C00C C00M 132.1(3) . . ?
C00F C00C C00M 107.8(2) . . ?
C009 C00D C00J 122.2(3) . . ?
C009 C00D O2 127(4) . . ?
C009 C00D O4 128.4(10) . . ?
C00J C00D O2 111(4) . . ?
O4 C00D C00J 109.4(10) . . ?
C009 C00E C00G 119.7(2) . . ?
C00A C00E C009 120.0(2) . . ?
C00A C00E C00G 120.1(2) . . ?
N006 C00F C00G 112.1(2) . . ?
C00C C00F N006 104.3(2) . . ?
C00C C00F C00G 115.0(2) . . ?
C00E C00G C00L 119.9(2) . . ?
C00F C00G C00E 109.3(2) . . ?
C00F C00G C00L 104.9(2) . . ?
C00J C00H C00A 117.2(2) . . ?
N006 C00I C00M 104.0(2) . . ?
O1 C00J C00D 109.9(6) . . ?
C00D C00J O3 108(2) . . ?
C00H C00J O1 128.1(6) . . ?
C00H C00J C00D 122.0(3) . . ?
C00H C00J O3 129(2) . . ?
O003 C00K C00B 105.2(2) . . ?
O003 C00K C00L 109.7(2) . . ?
C00B C00K C00L 114.8(2) . . ?
O002 C00L C00G 107.7(2) . . ?
O002 C00L C00K 111.0(2) . . ?
C00G C00L C00K 108.8(2) . . ?
C00C C00M C00I 104.1(2) . . ?
N006 C00N C00A 110.5(2) . . ?
O3 C00O O2 110(4) . . ?
O4 C00O O1 108.1(9) . . ?
C00D O2 C00O 102(5) . . ?
C00O O3 C00J 106(4) . . ?
C00D O4 C00O 105.6(14) . . ?

loop_
_geom_bond_atom_site_label_1
_geom_bond_atom_site_label_2
_geom_bond_distance
_geom_bond_site_symmetry_2
_geom_bond_publ_flag
O002 C00L 1.423(3) . ?
O003 C00K 1.434(3) . ?
N006 N007 1.451(3) . ?
N006 C00F 1.500(3) . ?
N006 C00I 1.518(3) . ?
N006 C00N 1.498(3) . ?
O1 C00J 1.374(12) . ?
O1 C00O 1.430(14) . ?
C009 C00D 1.370(4) . ?
C009 C00E 1.412(4) . ?
C00A C00E 1.402(3) . ?
C00A C00H 1.410(4) . ?
C00A C00N 1.523(4) . ?
C00B C00C 1.333(4) . ?
C00B C00K 1.508(4) . ?
C00C C00F 1.486(4) . ?
C00C C00M 1.515(4) . ?
C00D C00J 1.387(4) . ?
C00D O2 1.39(7) . ?
C00D O4 1.378(17) . ?
C00E C00G 1.516(3) . ?
C00F C00G 1.505(4) . ?
C00G C00L 1.537(3) . ?
C00H C00J 1.363(4) . ?
C00I C00M 1.536(4) . ?
C00J O3 1.41(5) . ?
C00K C00L 1.546(3) . ?
C00O O2 1.48(8) . ?
C00O O3 1.37(4) . ?
C00O O4 1.43(2) . ?
